data_7112517
loop_
_publ_author_name
'Ishikawa, Kazuhiko'
'Tanaka, Masahito'
'Suzuki, Toshiya'
'Sekine, Akiko'
'Kawasaki, Tsuneomi'
'Soai, Kenso'
'Shiro, Motoo'
'Lahav, Meir'
'Asahi, Toru'

_publ_section_title
;
 Absolute chirality of the \g-polymorph of glycine: correlation of the
 absolute structure with the optical rotation.
;
_journal_issue 48
_journal_name_full 'Chemical communications (Cambridge, England)'
_journal_page_first 6031
_journal_paper_doi 10.1039/c2cc30549f
_journal_volume 48
_journal_year 2012
_chemical_absolute_configuration ad
_chemical_formula_moiety 'C2 H5 N O2'
_chemical_formula_sum 'C2 H5 N O2'
_chemical_formula_weight 75.07
_space_group_IT_number 145
_symmetry_cell_setting trigonal
_symmetry_Int_Tables_number 145
_symmetry_space_group_name_Hall 'P 32'
_symmetry_space_group_name_H-M 'P 32'
_atom_sites_solution_hydrogens constr
_atom_sites_solution_primary direct
_atom_sites_solution_secondary difmap
_cell_angle_alpha 90.0000
_cell_angle_beta 90.0000
_cell_angle_gamma 120.0000
_cell_formula_units_Z 3
_cell_length_a 7.01706(18)
_cell_length_b 7.01706(18)
_cell_length_c 5.48499(15)
_cell_measurement_reflns_used 2243
_cell_measurement_temperature 173
_cell_measurement_theta_max 67.75
_cell_measurement_theta_min 7.29
_cell_volume 233.893(11)
_computing_cell_refinement 'PROCESS-AUTO (Rigaku, 1998)'
_computing_data_collection 'PROCESS-AUTO (Rigaku, 1998)'
_computing_data_reduction 'CrystalStructure (Rigaku, 2000-2010)'
_computing_molecular_graphics 'ORTEP (Johnson, 1976)'
_computing_publication_material 'CrystalStructure (Rigaku, 2000-2010)'
_computing_structure_refinement 'SHELXL97 (Sheldrick, 1997)'
_computing_structure_solution 'SIR92 (Altomare, 1994)'
_diffrn_ambient_temperature 173
_diffrn_detector_area_resol_mean 10.000
_diffrn_measured_fraction_theta_full 0.955
_diffrn_measured_fraction_theta_max 0.955
_diffrn_measurement_device_type 'Rigaku R-AXIS RAPID'
_diffrn_measurement_method \w
_diffrn_radiation_type 'Cu K\a'
_diffrn_radiation_wavelength 1.54187
_diffrn_reflns_av_R_equivalents 0.0652
_diffrn_reflns_limit_h_max 8
_diffrn_reflns_limit_h_min -8
_diffrn_reflns_limit_k_max 8
_diffrn_reflns_limit_k_min -8
_diffrn_reflns_limit_l_max 6
_diffrn_reflns_limit_l_min -6
_diffrn_reflns_number 2285
_diffrn_reflns_theta_full 67.75
_diffrn_reflns_theta_max 67.75
_diffrn_standards_number 0
_exptl_absorpt_coefficient_mu 1.241
_exptl_absorpt_correction_T_max 0.780
_exptl_absorpt_correction_T_min 0.561
_exptl_absorpt_correction_type multi-scan
_exptl_absorpt_process_details 'ABSCOR (Rigaku, 1995)'
_exptl_crystal_colour colorless
_exptl_crystal_density_diffrn 1.599
_exptl_crystal_density_method 'not measured'
_exptl_crystal_description block
_exptl_crystal_F_000 120.00
_exptl_crystal_size_max 0.350
_exptl_crystal_size_mid 0.250
_exptl_crystal_size_min 0.200
_refine_diff_density_max 0.190
_refine_diff_density_min -0.150
_refine_ls_abs_structure_details 'Flack, H. D. (1983), Acta Cryst. A39, 876-881. 260 Friedel Pairs'
_refine_ls_abs_structure_Flack -0.03(24)
_refine_ls_extinction_coef 0.31(4)
_refine_ls_extinction_method SHELXL
_refine_ls_goodness_of_fit_ref 1.103
_refine_ls_hydrogen_treatment constr
_refine_ls_number_parameters 48
_refine_ls_number_reflns 543
_refine_ls_number_restraints 1
_refine_ls_R_factor_gt 0.0321
_refine_ls_shift/su_max 0.000
_refine_ls_structure_factor_coef Fsqd
_refine_ls_weighting_details 'w = 1/[\s^2^(Fo^2^)+(0.0486P)^2^+0.0000P] where P=(Fo^2^+2Fc^2^)/3'
_refine_ls_weighting_scheme calc
_refine_ls_wR_factor_ref 0.0748
_reflns_number_gt 534
_reflns_number_total 543
_reflns_threshold_expression F^2^>2.0\s(F^2^)
_cod_data_source_file c2cc30549f.txt
_cod_data_source_block Sample-II
_cod_database_code 7112517

loop_
_symmetry_equiv_pos_site_id
_symmetry_equiv_pos_as_xyz
1 +X,+Y,+Z
2 -Y,+X-Y,2/3+Z
3 -X+Y,-X,1/3+Z

loop_
_atom_site_label
_atom_site_type_symbol
_atom_site_fract_x
_atom_site_fract_y
_atom_site_fract_z
_atom_site_U_iso_or_equiv
_atom_site_adp_type
_atom_site_occupancy
_atom_site_symmetry_multiplicity
_atom_site_calc_flag
_atom_site_refinement_flags
O1 O 0.54456(16) 0.54310(16) 0.48759(17) 0.0223(4) Uani 1.0 3 d .
O2 O 0.22044(15) 0.23293(14) 0.51886(18) 0.0161(4) Uani 1.0 3 d .
N3 N 0.21611(17) 0.24514(16) 1.0085(3) 0.0128(4) Uani 1.0 3 d .
C4 C 0.3924(2) 0.39216(19) 0.6065(3) 0.0130(4) Uani 1.0 3 d .
C5 C 0.4232(3) 0.3978(3) 0.8829(3) 0.0168(4) Uani 1.0 3 d .
H3A H 0.1713 0.1048 0.9608 0.0153 Uiso 1.0 3 calc R
H3B H 0.1108 0.2796 0.9697 0.0153 Uiso 1.0 3 calc R
H3C H 0.2385 0.2569 1.1726 0.0153 Uiso 1.0 3 calc R
H5A H 0.5363 0.3575 0.9220 0.0201 Uiso 1.0 3 calc R
H5B H 0.4765 0.5493 0.9429 0.0201 Uiso 1.0 3 calc R

loop_
_atom_site_aniso_label
_atom_site_aniso_U_11
_atom_site_aniso_U_22
_atom_site_aniso_U_33
_atom_site_aniso_U_12
_atom_site_aniso_U_13
_atom_site_aniso_U_23
O1 0.0230(7) 0.0179(6) 0.0150(6) 0.0019(5) 0.0045(5) -0.0002(4)
O2 0.0169(6) 0.0160(6) 0.0107(5) 0.0047(5) -0.0004(4) -0.0027(4)
N3 0.0150(7) 0.0135(6) 0.0092(6) 0.0066(5) -0.0005(4) 0.0001(5)
C4 0.0146(7) 0.0135(7) 0.0110(7) 0.0072(6) 0.0007(5) -0.0007(5)
C5 0.0143(7) 0.0179(8) 0.0126(8) 0.0039(6) -0.0009(5) -0.0005(6)

loop_
_atom_type_symbol
_atom_type_description
_atom_type_scat_dispersion_real
_atom_type_scat_dispersion_imag
_atom_type_scat_source
C C 0.0181 0.0091
;
International Tables for Crystallography
(1992, Vol. C, Tables 4.2.6.8 and 6.1.1.4)
;
H H 0.0000 0.0000
;
International Tables for Crystallography
(1992, Vol. C, Table 6.1.1.4)
;
O O 0.0492 0.0322
;
International Tables for Crystallography
(1992, Vol. C, Tables 4.2.6.8 and 6.1.1.4)
;
N N 0.0311 0.0180
;
International Tables for Crystallography
(1992, Vol. C, Tables 4.2.6.8 and 6.1.1.4)
;

loop_
_geom_angle_atom_site_label_1
_geom_angle_atom_site_label_2
_geom_angle_atom_site_label_3
_geom_angle
_geom_angle_publ_flag
O1 C4 O2 125.97(12) yes
O1 C4 C5 116.51(10) yes
O2 C4 C5 117.47(10) yes
N3 C5 C4 111.66(10) yes

loop_
_geom_bond_atom_site_label_1
_geom_bond_atom_site_label_2
_geom_bond_distance
_geom_bond_publ_flag
O1 C4 1.2473(14) yes
O2 C4 1.2599(13) yes
N3 C5 1.4758(16) yes
C4 C5 1.5292(18) yes
